data_7700574
loop_
_publ_author_name
'Wang, Fenhua'
'Zhao, Xu'
'Meng, Xianfu'
'Wang, Shaowu'

_publ_section_title
;
 Rare-earth complexes supported by an ansa-bis(amidinate) ligand with a
 rigid o-phenylene linker: synthesis, structure, and catalytic activity
 for polymerization of cyclic esters.
;
_journal_issue 32
_journal_name_full 'Dalton transactions (Cambridge, England : 2003)'
_journal_page_first 12193
_journal_page_last 12198
_journal_paper_doi 10.1039/c9dt00365g
_journal_volume 48
_journal_year 2019
_chemical_formula_sum 'C38 H58 N5 O Si2 Y'
_chemical_formula_weight 745.98
_space_group_IT_number 40
_space_group_name_Hall 'A 2 -2a'
_space_group_name_H-M_alt 'A m a 2'
_symmetry_cell_setting orthorhombic
_symmetry_space_group_name_Hall 'A 2 -2a'
_symmetry_space_group_name_H-M 'A m a 2'
_atom_sites_solution_hydrogens geom
_atom_sites_solution_primary direct
_atom_sites_solution_secondary difmap
_audit_creation_method SHELXL-97
_audit_update_record
;
2018-10-18 deposited with the CCDC.    2019-07-15 downloaded from the CCDC.
;
_cell_angle_alpha 90.00
_cell_angle_beta 90.00
_cell_angle_gamma 90.00
_cell_formula_units_Z 4
_cell_length_a 18.4951(17)
_cell_length_b 21.577(2)
_cell_length_c 10.5804(10)
_cell_measurement_reflns_used 8920
_cell_measurement_temperature 293(2)
_cell_measurement_theta_max 23.75
_cell_measurement_theta_min 2.19
_cell_volume 4222.3(7)
_computing_cell_refinement 'Bruker SMART'
_computing_data_collection 'Bruker SMART'
_computing_data_reduction 'Bruker SAINT'
_computing_molecular_graphics 'Bruker SHELXTL'
_computing_publication_material 'Bruker SHELXTL'
_computing_structure_refinement 'SHELXL-97 (Sheldrick, 1997)'
_computing_structure_solution 'SHELXS-97 (Sheldrick, 1990)'
_diffrn_ambient_temperature 293(2)
_diffrn_measured_fraction_theta_full 0.998
_diffrn_measured_fraction_theta_max 0.998
_diffrn_measurement_device_type 'CCD area detector'
_diffrn_measurement_method 'phi and omega scans'
_diffrn_radiation_monochromator graphite
_diffrn_radiation_source 'fine-focus sealed tube'
_diffrn_radiation_type MoK\a
_diffrn_radiation_wavelength 0.71073
_diffrn_reflns_av_R_equivalents 0.0513
_diffrn_reflns_av_sigmaI/netI 0.0583
_diffrn_reflns_limit_h_max 24
_diffrn_reflns_limit_h_min -23
_diffrn_reflns_limit_k_max 27
_diffrn_reflns_limit_k_min -28
_diffrn_reflns_limit_l_max 13
_diffrn_reflns_limit_l_min -13
_diffrn_reflns_number 23319
_diffrn_reflns_theta_full 27.56
_diffrn_reflns_theta_max 27.56
_diffrn_reflns_theta_min 1.89
_exptl_absorpt_coefficient_mu 1.471
_exptl_absorpt_correction_T_max 0.7619
_exptl_absorpt_correction_T_min 0.7426
_exptl_absorpt_correction_type multi-scan
_exptl_crystal_colour colorless
_exptl_crystal_density_diffrn 1.174
_exptl_crystal_density_method 'not measured'
_exptl_crystal_description block
_exptl_crystal_F_000 1584
_exptl_crystal_size_max 0.25
_exptl_crystal_size_mid 0.23
_exptl_crystal_size_min 0.21
_refine_diff_density_max 0.305
_refine_diff_density_min -0.344
_refine_diff_density_rms 0.047
_refine_ls_abs_structure_details 'Flack H D (1983), Acta Cryst. A39, 876-881'
_refine_ls_abs_structure_Flack 0.020(11)
_refine_ls_extinction_method none
_refine_ls_goodness_of_fit_ref 1.020
_refine_ls_hydrogen_treatment mixed
_refine_ls_matrix_type full
_refine_ls_number_parameters 263
_refine_ls_number_reflns 4981
_refine_ls_number_restraints 138
_refine_ls_restrained_S_all 1.137
_refine_ls_R_factor_all 0.0832
_refine_ls_R_factor_gt 0.0469
_refine_ls_shift/su_max 0.007
_refine_ls_shift/su_mean 0.001
_refine_ls_structure_factor_coef Fsqd
_refine_ls_weighting_details 'calc w=1/[\s^2^(Fo^2^)+(0.0500P)^2^+3.5000P] where P=(Fo^2^+2Fc^2^)/3'
_refine_ls_weighting_scheme calc
_refine_ls_wR_factor_gt 0.1059
_refine_ls_wR_factor_ref 0.1236
_reflns_number_gt 3536
_reflns_number_total 4981
_reflns_threshold_expression >2sigma(I)
_cod_data_source_file c9dt00365g2.cif
_cod_data_source_block x
_cod_depositor_comments
;
The following automatic conversions were performed:

'_symmetry_cell_setting' value 'Orthorhombic' changed to
'orthorhombic' according to
/home/data/users/saulius/crontab/automatic-downloads/rss-feeds/RSC/lib/dictionaries/cif_core.dic
dictionary named 'cif_core.dic' version 2.4.2 from 2011-04-26.

Automatic conversion script
Id: cif_fix_values 4973 2017-02-22 13:04:09Z antanas 

 Adding full bibliography for 7700574--7700577.cif.
;
_cod_original_sg_symbol_H-M Ama2
_cod_database_code 7700574

loop_
_symmetry_equiv_pos_as_xyz
'x, y, z'
'-x, -y, z'
'-x+1/2, y, z'
'x+1/2, -y, z'
'x, y+1/2, z+1/2'
'-x, -y+1/2, z+1/2'
'-x+1/2, y+1/2, z+1/2'
'x+1/2, -y+1/2, z+1/2'

loop_
_atom_site_label
_atom_site_type_symbol
_atom_site_fract_x
_atom_site_fract_y
_atom_site_fract_z
_atom_site_U_iso_or_equiv
_atom_site_adp_type
_atom_site_occupancy
_atom_site_symmetry_multiplicity
_atom_site_calc_flag
_atom_site_refinement_flags
_atom_site_disorder_assembly
_atom_site_disorder_group
Y1 Y 0.2500 0.41634(2) 0.74601(10) 0.05184(17) Uani 1 2 d S . .
N1 N 0.3521(2) 0.36787(19) 0.6546(4) 0.0637(10) Uani 1 1 d . B .
N2 N 0.3205(3) 0.3394(2) 0.8436(4) 0.0815(14) Uani 1 1 d . B .
C1 C 0.3950(3) 0.3781(2) 0.5466(5) 0.0658(12) Uani 1 1 d . . .
C2 C 0.3646(3) 0.3709(3) 0.4281(6) 0.0899(17) Uani 1 1 d . B .
H2A H 0.3178 0.3552 0.4219 0.108 Uiso 1 1 calc R . .
C3 C 0.4005(6) 0.3857(4) 0.3204(7) 0.120(3) Uani 1 1 d . . .
H3A H 0.3784 0.3801 0.2422 0.143 Uiso 1 1 calc R B .
C4 C 0.4670(6) 0.4083(4) 0.3270(11) 0.127(3) Uani 1 1 d . B .
H4A H 0.4913 0.4179 0.2526 0.152 Uiso 1 1 calc R . .
C5 C 0.4994(5) 0.4174(3) 0.4358(12) 0.125(3) Uani 1 1 d . . .
H5A H 0.5458 0.4340 0.4383 0.150 Uiso 1 1 calc R B .
C6 C 0.4629(3) 0.4016(3) 0.5504(8) 0.0956(19) Uani 1 1 d . B .
H6A H 0.4858 0.4075 0.6277 0.115 Uiso 1 1 calc R . .
C7 C 0.3573(2) 0.32362(17) 0.7412(8) 0.0644(10) Uani 1 1 d . B .
C8 C 0.2877(4) 0.3066(2) 0.9437(5) 0.0860(18) Uani 1 1 d . . .
C9 C 0.3223(5) 0.2831(3) 1.0497(6) 0.123(3) Uani 1 1 d . B .
H9A H 0.3725 0.2835 1.0521 0.147 Uiso 1 1 calc R . .
C10 C 0.2857(5) 0.2595(3) 1.1501(6) 0.141(5) Uani 1 1 d . . .
H10A H 0.3109 0.2434 1.2188 0.169 Uiso 1 1 calc R B .
C11 C 0.4715(4) 0.2713(4) 0.8002(10) 0.157(4) Uani 1 1 d U B .
H11A H 0.5039 0.2971 0.7529 0.236 Uiso 1 1 calc R . .
H11B H 0.4933 0.2314 0.8134 0.236 Uiso 1 1 calc R . .
H11C H 0.4615 0.2902 0.8805 0.236 Uiso 1 1 calc R . .
C12 C 0.4201(6) 0.2482(3) 0.5954(9) 0.152(4) Uani 1 1 d U B .
H12A H 0.3773 0.2440 0.5448 0.228 Uiso 1 1 calc R . .
H12B H 0.4465 0.2099 0.5944 0.228 Uiso 1 1 calc R . .
H12C H 0.4498 0.2807 0.5617 0.228 Uiso 1 1 calc R . .
C13 C 0.3584(5) 0.2078(3) 0.7777(10) 0.142(4) Uani 1 1 d U B .
H13A H 0.3136 0.2034 0.7330 0.213 Uiso 1 1 calc R . .
H13B H 0.3488 0.2141 0.8659 0.213 Uiso 1 1 calc R . .
H13C H 0.3869 0.1709 0.7669 0.213 Uiso 1 1 calc R . .
C19 C 0.3997(3) 0.2633(2) 0.7256(8) 0.0859(19) Uani 1 1 d U . .
N3 N 0.2500 0.4953(3) 0.8879(6) 0.0717(19) Uani 1 2 d SD . .
Si2 Si 0.3375(4) 0.5139(3) 0.9557(6) 0.1001(17) Uani 0.50 1 d PDU A -1
C14 C 0.3252(12) 0.5274(11) 1.1301(13) 0.157(8) Uani 0.50 1 d PDU A -1
H14A H 0.2996 0.5656 1.1432 0.235 Uiso 0.50 1 calc PR A -1
H14B H 0.3717 0.5297 1.1702 0.235 Uiso 0.50 1 calc PR A -1
H14C H 0.2980 0.4938 1.1659 0.235 Uiso 0.50 1 calc PR A -1
C15 C 0.4071(7) 0.4526(7) 0.9423(18) 0.149(7) Uani 0.50 1 d PDU A -1
H15A H 0.4485 0.4638 0.9919 0.224 Uiso 0.50 1 calc PR A -1
H15B H 0.4211 0.4481 0.8554 0.224 Uiso 0.50 1 calc PR A -1
H15C H 0.3877 0.4141 0.9726 0.224 Uiso 0.50 1 calc PR A -1
C16 C 0.3771(11) 0.5873(7) 0.894(2) 0.196(9) Uani 0.50 1 d PDU A -1
H16A H 0.3710 0.5889 0.8035 0.294 Uiso 0.50 1 calc PR A -1
H16B H 0.4277 0.5888 0.9136 0.294 Uiso 0.50 1 calc PR A -1
H16C H 0.3531 0.6221 0.9316 0.294 Uiso 0.50 1 calc PR A -1
Si2B Si 0.1777(3) 0.5339(2) 0.9113(5) 0.0806(13) Uani 0.50 1 d PDU B -1
C14B C 0.1386(12) 0.5242(12) 1.0766(14) 0.175(9) Uani 0.50 1 d PDU B -1
H14D H 0.1478 0.4829 1.1061 0.262 Uiso 0.50 1 calc PR B -1
H14E H 0.0873 0.5314 1.0742 0.262 Uiso 0.50 1 calc PR B -1
H14F H 0.1608 0.5535 1.1328 0.262 Uiso 0.50 1 calc PR B -1
C15B C 0.1055(7) 0.5012(7) 0.8063(15) 0.150(7) Uani 0.50 1 d PDU B -1
H15D H 0.0657 0.5297 0.8021 0.225 Uiso 0.50 1 calc PR B -1
H15E H 0.0892 0.4624 0.8400 0.225 Uiso 0.50 1 calc PR B -1
H15F H 0.1248 0.4949 0.7230 0.225 Uiso 0.50 1 calc PR B -1
C16B C 0.1780(11) 0.6198(5) 0.885(2) 0.172(8) Uani 0.50 1 d PDU B -1
H16D H 0.1702 0.6284 0.7971 0.257 Uiso 0.50 1 calc PR B -1
H16E H 0.2238 0.6366 0.9106 0.257 Uiso 0.50 1 calc PR B -1
H16F H 0.1402 0.6385 0.9340 0.257 Uiso 0.50 1 calc PR B -1
O1 O 0.2500 0.4871(3) 0.5754(6) 0.0892(19) Uani 1 2 d SDU . .
C17 C 0.3028(5) 0.5151(4) 0.5078(12) 0.160(2) Uani 1 1 d DU . .
H17A H 0.3092 0.4930 0.4287 0.192 Uiso 1 1 calc R B .
H17B H 0.3478 0.5125 0.5544 0.192 Uiso 1 1 calc R . .
C18 C 0.2874(4) 0.5790(3) 0.4808(12) 0.166(3) Uani 1 1 d DU . .
H18A H 0.3066 0.6061 0.5458 0.199 Uiso 1 1 calc R . .
H18B H 0.3066 0.5913 0.3993 0.199 Uiso 1 1 calc R . .

loop_
_atom_site_aniso_label
_atom_site_aniso_U_11
_atom_site_aniso_U_22
_atom_site_aniso_U_33
_atom_site_aniso_U_23
_atom_site_aniso_U_13
_atom_site_aniso_U_12
Y1 0.0676(3) 0.0340(2) 0.0540(3) 0.0026(4) 0.000 0.000
N1 0.073(3) 0.053(2) 0.065(2) 0.007(2) 0.003(2) 0.0072(19)
N2 0.114(4) 0.063(3) 0.067(3) 0.014(2) 0.003(3) 0.023(3)
C1 0.062(3) 0.051(2) 0.085(4) 0.003(2) 0.008(3) 0.007(2)
C2 0.080(4) 0.104(5) 0.086(4) 0.005(3) 0.013(3) 0.005(3)
C3 0.147(8) 0.126(6) 0.086(5) 0.006(4) 0.034(5) 0.032(6)
C4 0.135(8) 0.094(5) 0.152(8) 0.010(5) 0.069(7) 0.015(5)
C5 0.087(5) 0.077(4) 0.212(10) -0.002(6) 0.057(7) -0.005(4)
C6 0.074(4) 0.075(4) 0.138(6) -0.016(4) 0.006(4) 0.000(3)
C7 0.077(3) 0.0492(19) 0.067(3) -0.003(4) -0.012(4) 0.0073(17)
C8 0.156(6) 0.048(2) 0.054(3) 0.003(2) -0.006(3) 0.014(3)
C9 0.193(8) 0.101(5) 0.073(4) 0.024(4) -0.011(5) 0.046(5)
C10 0.275(15) 0.086(4) 0.063(3) 0.027(3) -0.025(5) 0.019(5)
C11 0.124(6) 0.107(5) 0.241(13) -0.009(6) -0.062(6) 0.055(5)
C12 0.242(10) 0.072(4) 0.143(7) 0.004(4) 0.062(7) 0.057(6)
C13 0.186(7) 0.051(3) 0.189(10) 0.013(4) 0.068(7) 0.014(4)
C19 0.104(4) 0.056(2) 0.098(5) 0.000(3) 0.007(4) 0.022(2)
N3 0.108(5) 0.039(3) 0.068(4) -0.007(3) 0.000 0.000
Si2 0.130(4) 0.073(3) 0.097(4) -0.027(3) -0.001(3) -0.023(3)
C14 0.151(17) 0.196(17) 0.124(14) -0.056(13) -0.033(12) 0.020(14)
C15 0.102(10) 0.166(15) 0.180(16) -0.069(14) 0.003(12) -0.039(11)
C16 0.179(18) 0.148(16) 0.26(2) -0.009(15) -0.010(17) -0.078(13)
Si2B 0.121(3) 0.055(2) 0.066(3) -0.0014(17) 0.017(2) 0.019(2)
C14B 0.175(19) 0.232(19) 0.118(15) 0.020(15) 0.042(14) 0.008(16)
C15B 0.111(11) 0.154(13) 0.185(16) -0.045(12) 0.005(10) 0.073(10)
C16B 0.161(15) 0.089(10) 0.265(19) -0.015(13) 0.054(15) 0.000(11)
O1 0.099(4) 0.066(3) 0.103(4) 0.042(3) 0.000 0.000
C17 0.152(5) 0.099(4) 0.229(6) 0.064(4) 0.039(4) 0.014(3)
C18 0.163(6) 0.097(4) 0.237(7) 0.082(5) 0.047(5) 0.013(4)

loop_
_atom_type_symbol
_atom_type_description
_atom_type_scat_dispersion_real
_atom_type_scat_dispersion_imag
_atom_type_scat_source
C C 0.0033 0.0016 'International Tables Vol C Tables 4.2.6.8 and 6.1.1.4'
H H 0.0000 0.0000 'International Tables Vol C Tables 4.2.6.8 and 6.1.1.4'
N N 0.0061 0.0033 'International Tables Vol C Tables 4.2.6.8 and 6.1.1.4'
O O 0.0106 0.0060 'International Tables Vol C Tables 4.2.6.8 and 6.1.1.4'
Si Si 0.0817 0.0704 'International Tables Vol C Tables 4.2.6.8 and 6.1.1.4'
Y Y -2.7962 3.5667 'International Tables Vol C Tables 4.2.6.8 and 6.1.1.4'

loop_
_geom_angle_atom_site_label_1
_geom_angle_atom_site_label_2
_geom_angle_atom_site_label_3
_geom_angle
_geom_angle_site_symmetry_1
_geom_angle_site_symmetry_3
N3 Y1 N2 103.85(18) . 3
N3 Y1 N2 103.85(18) . .
N2 Y1 N2 67.4(3) 3 .
N3 Y1 O1 91.2(2) . .
N2 Y1 O1 142.35(15) 3 .
N2 Y1 O1 142.35(15) . .
N3 Y1 N1 127.02(11) . 3
N2 Y1 N1 54.88(14) 3 3
N2 Y1 N1 108.09(19) . 3
O1 Y1 N1 88.46(14) . 3
N3 Y1 N1 127.02(11) . .
N2 Y1 N1 108.09(19) 3 .
N2 Y1 N1 54.88(14) . .
O1 Y1 N1 88.46(14) . .
N1 Y1 N1 105.9(2) 3 .
N3 Y1 C7 122.99(17) . 3
N2 Y1 C7 27.86(19) 3 3
N2 Y1 C7 84.10(18) . 3
O1 Y1 C7 116.4(2) . 3
N1 Y1 C7 27.96(18) 3 3
N1 Y1 C7 103.95(14) . 3
N3 Y1 C7 122.99(17) . .
N2 Y1 C7 84.10(18) 3 .
N2 Y1 C7 27.86(19) . .
O1 Y1 C7 116.4(2) . .
N1 Y1 C7 103.95(14) 3 .
N1 Y1 C7 27.96(18) . .
C7 Y1 C7 89.52(17) 3 .
N3 Y1 Si2B 24.36(12) . 3
N2 Y1 Si2B 121.70(15) 3 3
N2 Y1 Si2B 94.82(15) . 3
O1 Y1 Si2B 84.83(17) . 3
N1 Y1 Si2B 149.82(15) 3 3
N1 Y1 Si2B 103.25(15) . 3
C7 Y1 Si2B 145.66(19) 3 3
C7 Y1 Si2B 105.39(15) . 3
N3 Y1 Si2B 24.36(12) . .
N2 Y1 Si2B 94.82(15) 3 .
N2 Y1 Si2B 121.70(15) . .
O1 Y1 Si2B 84.83(17) . .
N1 Y1 Si2B 103.25(15) 3 .
N1 Y1 Si2B 149.82(15) . .
C7 Y1 Si2B 105.39(15) 3 .
C7 Y1 Si2B 145.66(19) . .
Si2B Y1 Si2B 46.9(2) 3 .
C7 N1 C1 129.2(4) . .
C7 N1 Y1 95.4(3) . .
C1 N1 Y1 135.4(3) . .
C7 N2 C8 134.9(4) . .
C7 N2 Y1 96.2(3) . .
C8 N2 Y1 116.5(4) . .
C6 C1 C2 116.4(6) . .
C6 C1 N1 123.8(6) . .
C2 C1 N1 119.3(5) . .
C3 C2 C1 122.4(7) . .
C3 C2 H2A 118.8 . .
C1 C2 H2A 118.8 . .
C4 C3 C2 119.8(9) . .
C4 C3 H3A 120.1 . .
C2 C3 H3A 120.1 . .
C5 C4 C3 121.7(9) . .
C5 C4 H4A 119.1 . .
C3 C4 H4A 119.1 . .
C4 C5 C6 119.5(8) . .
C4 C5 H5A 120.3 . .
C6 C5 H5A 120.3 . .
C1 C6 C5 120.2(8) . .
C1 C6 H6A 119.9 . .
C5 C6 H6A 119.9 . .
N2 C7 N1 110.0(4) . .
N2 C7 C19 124.9(6) . .
N1 C7 C19 125.1(7) . .
N2 C7 Y1 56.0(2) . .
N1 C7 Y1 56.7(2) . .
C19 C7 Y1 165.4(4) . .
C9 C8 C8 117.5(5) . 3
C9 C8 N2 126.3(7) . .
C8 C8 N2 115.5(3) 3 .
C10 C9 C8 122.6(8) . .
C10 C9 H9A 118.7 . .
C8 C9 H9A 118.7 . .
C10 C10 C9 119.9(5) 3 .
C10 C10 H10A 120.1 3 .
C9 C10 H10A 120.1 . .
C19 C11 H11A 109.5 . .
C19 C11 H11B 109.5 . .
H11A C11 H11B 109.5 . .
C19 C11 H11C 109.5 . .
H11A C11 H11C 109.5 . .
H11B C11 H11C 109.5 . .
C19 C12 H12A 109.5 . .
C19 C12 H12B 109.5 . .
H12A C12 H12B 109.5 . .
C19 C12 H12C 109.5 . .
H12A C12 H12C 109.5 . .
H12B C12 H12C 109.5 . .
C19 C13 H13A 109.5 . .
C19 C13 H13B 109.5 . .
H13A C13 H13B 109.5 . .
C19 C13 H13C 109.5 . .
H13A C13 H13C 109.5 . .
H13B C13 H13C 109.5 . .
C12 C19 C13 107.1(7) . .
C12 C19 C7 115.0(6) . .
C13 C19 C7 111.9(5) . .
C12 C19 C11 106.5(8) . .
C13 C19 C11 109.3(7) . .
C7 C19 C11 106.8(5) . .
Si2B N3 Si2B 113.9(5) 3 .
Si2B N3 Si2 22.46(18) 3 .
Si2B N3 Si2 124.8(4) . .
Si2B N3 Si2 124.8(4) 3 3
Si2B N3 Si2 22.46(18) . 3
Si2 N3 Si2 126.1(5) . 3
Si2B N3 Y1 119.7(3) 3 .
Si2B N3 Y1 119.7(3) . .
Si2 N3 Y1 115.3(3) . .
Si2 N3 Y1 115.3(3) 3 .
N3 Si2 C15 115.6(6) . .
N3 Si2 C16 113.5(8) . .
C15 Si2 C16 107.8(8) . .
N3 Si2 C14 108.3(8) . .
C15 Si2 C14 105.6(8) . .
C16 Si2 C14 105.2(8) . .
N3 Si2B C16B 119.4(7) . .
N3 Si2B C15B 108.0(5) . .
C16B Si2B C15B 106.6(7) . .
N3 Si2B C14B 113.8(9) . .
C16B Si2B C14B 104.2(8) . .
C15B Si2B C14B 103.4(8) . .
N3 Si2B Y1 36.0(2) . .
C16B Si2B Y1 132.0(7) . .
C15B Si2B Y1 72.0(4) . .
C14B Si2B Y1 123.1(8) . .
C17 O1 C17 92.4(10) . 3
C17 O1 Y1 133.8(5) . .
C17 O1 Y1 133.8(5) 3 .
O1 C17 C18 113.0(8) . .
O1 C17 C17 43.8(5) . 3
C18 C17 C17 78.6(5) . 3
O1 C17 H17A 109.0 . .
C18 C17 H17A 109.0 . .
C17 C17 H17A 97.1 3 .
O1 C17 H17B 109.0 . .
C18 C17 H17B 109.0 . .
C17 C17 H17B 149.2 3 .
H17A C17 H17B 107.8 . .
C18 C18 C17 101.4(5) 3 .
C18 C18 H18A 111.5 3 .
C17 C18 H18A 111.5 . .
C18 C18 H18B 111.5 3 .
C17 C18 H18B 111.5 . .
H18A C18 H18B 109.3 . .

loop_
_geom_bond_atom_site_label_1
_geom_bond_atom_site_label_2
_geom_bond_distance
_geom_bond_site_symmetry_2
Y1 N3 2.271(6) .
Y1 N2 2.349(4) 3
Y1 N2 2.349(4) .
Y1 O1 2.364(6) .
Y1 N1 2.366(4) 3
Y1 N1 2.366(4) .
Y1 C7 2.818(4) 3
Y1 C7 2.818(4) .
Y1 Si2B 3.359(5) 3
Y1 Si2B 3.359(5) .
N1 C7 1.327(7) .
N1 C1 1.407(7) .
N2 C7 1.325(8) .
N2 C8 1.411(7) .
C1 C6 1.356(8) .
C1 C2 1.384(8) .
C2 C3 1.357(9) .
C2 H2A 0.9300 .
C3 C4 1.324(13) .
C3 H3A 0.9300 .
C4 C5 1.314(13) .
C4 H4A 0.9300 .
C5 C6 1.429(12) .
C5 H5A 0.9300 .
C6 H6A 0.9300 .
C7 C19 1.529(6) .
C8 C9 1.388(8) .
C8 C8 1.393(13) 3
C9 C10 1.359(10) .
C9 H9A 0.9300 .
C10 C10 1.320(19) 3
C10 H10A 0.9300 .
C11 C19 1.553(10) .
C11 H11A 0.9600 .
C11 H11B 0.9600 .
C11 H11C 0.9600 .
C12 C19 1.465(11) .
C12 H12A 0.9600 .
C12 H12B 0.9600 .
C12 H12C 0.9600 .
C13 C19 1.524(9) .
C13 H13A 0.9600 .
C13 H13B 0.9600 .
C13 H13C 0.9600 .
N3 Si2B 1.594(6) 3
N3 Si2B 1.594(6) .
N3 Si2 1.815(7) .
N3 Si2 1.815(7) 3
Si2 C15 1.852(13) .
Si2 C16 1.866(13) .
Si2 C14 1.882(13) .
C14 H14A 0.9600 .
C14 H14B 0.9600 .
C14 H14C 0.9600 .
C15 H15A 0.9600 .
C15 H15B 0.9600 .
C15 H15C 0.9600 .
C16 H16A 0.9600 .
C16 H16B 0.9600 .
C16 H16C 0.9600 .
Si2B C16B 1.874(12) .
Si2B C15B 1.875(13) .
Si2B C14B 1.905(14) .
C14B H14D 0.9600 .
C14B H14E 0.9600 .
C14B H14F 0.9600 .
C15B H15D 0.9600 .
C15B H15E 0.9600 .
C15B H15F 0.9600 .
C16B H16D 0.9600 .
C16B H16E 0.9600 .
C16B H16F 0.9600 .
O1 C17 1.352(9) .
O1 C17 1.352(9) 3
C17 C18 1.438(9) .
C17 C17 1.952(19) 3
C17 H17A 0.9700 .
C17 H17B 0.9700 .
C18 C18 1.382(14) 3
C18 H18A 0.9700 .
C18 H18B 0.9700 .

loop_
_geom_torsion_atom_site_label_1
_geom_torsion_atom_site_label_2
_geom_torsion_atom_site_label_3
_geom_torsion_atom_site_label_4
_geom_torsion
_geom_torsion_site_symmetry_1
_geom_torsion_site_symmetry_4
N3 Y1 N1 C7 91.9(4) . .
N2 Y1 N1 C7 -32.2(3) 3 .
N2 Y1 N1 C7 11.4(3) . .
O1 Y1 N1 C7 -177.8(3) . .
N1 Y1 N1 C7 -89.8(3) 3 .
C7 Y1 N1 C7 -60.9(3) 3 .
Si2B Y1 N1 C7 97.9(3) 3 .
Si2B Y1 N1 C7 105.3(4) . .
N3 Y1 N1 C1 -89.0(5) . .
N2 Y1 N1 C1 146.9(5) 3 .
N2 Y1 N1 C1 -169.6(5) . .
O1 Y1 N1 C1 1.3(5) . .
N1 Y1 N1 C1 89.3(5) 3 .
C7 Y1 N1 C1 118.2(5) 3 .
C7 Y1 N1 C1 179.1(7) . .
Si2B Y1 N1 C1 -83.0(5) 3 .
Si2B Y1 N1 C1 -75.6(6) . .
N3 Y1 N2 C7 -137.2(3) . .
N2 Y1 N2 C7 123.3(3) 3 .
O1 Y1 N2 C7 -26.5(5) . .
N1 Y1 N2 C7 85.7(3) 3 .
N1 Y1 N2 C7 -11.4(3) . .
C7 Y1 N2 C7 100.2(4) 3 .
Si2B Y1 N2 C7 -114.2(3) 3 .
Si2B Y1 N2 C7 -155.3(3) . .
N3 Y1 N2 C8 74.9(4) . .
N2 Y1 N2 C8 -24.5(4) 3 .
O1 Y1 N2 C8 -174.3(4) . .
N1 Y1 N2 C8 -62.2(4) 3 .
N1 Y1 N2 C8 -159.3(4) . .
C7 Y1 N2 C8 -47.6(4) 3 .
C7 Y1 N2 C8 -147.9(6) . .
Si2B Y1 N2 C8 97.9(4) 3 .
Si2B Y1 N2 C8 56.8(4) . .
C7 N1 C1 C6 -74.7(7) . .
Y1 N1 C1 C6 106.5(6) . .
C7 N1 C1 C2 113.1(6) . .
Y1 N1 C1 C2 -65.7(7) . .
C6 C1 C2 C3 0.7(9) . .
N1 C1 C2 C3 173.4(6) . .
C1 C2 C3 C4 -0.3(11) . .
C2 C3 C4 C5 -0.7(13) . .
C3 C4 C5 C6 1.2(13) . .
C2 C1 C6 C5 -0.2(8) . .
N1 C1 C6 C5 -172.6(5) . .
C4 C5 C6 C1 -0.8(11) . .
C8 N2 C7 N1 155.7(6) . .
Y1 N2 C7 N1 17.9(5) . .
C8 N2 C7 C19 -24.5(10) . .
Y1 N2 C7 C19 -162.3(4) . .
C8 N2 C7 Y1 137.8(8) . .
C1 N1 C7 N2 163.1(5) . .
Y1 N1 C7 N2 -17.7(5) . .
C1 N1 C7 C19 -16.7(8) . .
Y1 N1 C7 C19 162.5(4) . .
C1 N1 C7 Y1 -179.2(6) . .
N3 Y1 C7 N2 51.9(4) . .
N2 Y1 C7 N2 -50.8(3) 3 .
O1 Y1 C7 N2 162.3(4) . .
N1 Y1 C7 N2 -102.4(3) 3 .
N1 Y1 C7 N2 159.8(5) . .
C7 Y1 C7 N2 -78.2(4) 3 .
Si2B Y1 C7 N2 70.5(3) 3 .
Si2B Y1 C7 N2 39.1(4) . .
N3 Y1 C7 N1 -107.9(4) . .
N2 Y1 C7 N1 149.4(3) 3 .
N2 Y1 C7 N1 -159.8(5) . .
O1 Y1 C7 N1 2.5(4) . .
N1 Y1 C7 N1 97.8(3) 3 .
C7 Y1 C7 N1 122.0(3) 3 .
Si2B Y1 C7 N1 -89.3(3) 3 .
Si2B Y1 C7 N1 -120.7(4) . .
N3 Y1 C7 C19 150(2) . .
N2 Y1 C7 C19 47(2) 3 .
N2 Y1 C7 C19 98(2) . .
O1 Y1 C7 C19 -99(2) . .
N1 Y1 C7 C19 -4(2) 3 .
N1 Y1 C7 C19 -102(2) . .
C7 Y1 C7 C19 20(2) 3 .
Si2B Y1 C7 C19 169(2) 3 .
Si2B Y1 C7 C19 137(2) . .
C7 N2 C8 C9 81.2(9) . .
Y1 N2 C8 C9 -147.1(5) . .
C7 N2 C8 C8 -109.3(6) . 3
Y1 N2 C8 C8 22.5(4) . 3
C8 C8 C9 C10 1.3(9) 3 .
N2 C8 C9 C10 170.6(6) . .
C8 C9 C10 C10 -1.3(9) . 3
N2 C7 C19 C12 164.6(7) . .
N1 C7 C19 C12 -15.6(9) . .
Y1 C7 C19 C12 76(2) . .
N2 C7 C19 C13 42.2(9) . .
N1 C7 C19 C13 -138.1(6) . .
Y1 C7 C19 C13 -46(3) . .
N2 C7 C19 C11 -77.5(8) . .
N1 C7 C19 C11 102.3(8) . .
Y1 C7 C19 C11 -166(2) . .
N2 Y1 N3 Si2B 140.1(4) 3 3
N2 Y1 N3 Si2B 70.4(4) . 3
O1 Y1 N3 Si2B -74.7(4) . 3
N1 Y1 N3 Si2B -163.7(3) 3 3
N1 Y1 N3 Si2B 14.2(5) . 3
C7 Y1 N3 Si2B 162.4(4) 3 3
C7 Y1 N3 Si2B 48.2(5) . 3
Si2B Y1 N3 Si2B -149.4(8) . 3
N2 Y1 N3 Si2B -70.4(4) 3 .
N2 Y1 N3 Si2B -140.1(4) . .
O1 Y1 N3 Si2B 74.7(4) . .
N1 Y1 N3 Si2B -14.2(5) 3 .
N1 Y1 N3 Si2B 163.7(3) . .
C7 Y1 N3 Si2B -48.2(5) 3 .
C7 Y1 N3 Si2B -162.4(4) . .
Si2B Y1 N3 Si2B 149.4(8) 3 .
N2 Y1 N3 Si2 115.2(4) 3 .
N2 Y1 N3 Si2 45.6(4) . .
O1 Y1 N3 Si2 -99.6(4) . .
N1 Y1 N3 Si2 171.5(3) 3 .
N1 Y1 N3 Si2 -10.6(5) . .
C7 Y1 N3 Si2 137.5(3) 3 .
C7 Y1 N3 Si2 23.3(5) . .
Si2B Y1 N3 Si2 -24.9(2) 3 .
Si2B Y1 N3 Si2 -174.3(7) . .
N2 Y1 N3 Si2 -45.6(4) 3 3
N2 Y1 N3 Si2 -115.2(4) . 3
O1 Y1 N3 Si2 99.6(4) . 3
N1 Y1 N3 Si2 10.6(5) 3 3
N1 Y1 N3 Si2 -171.5(3) . 3
C7 Y1 N3 Si2 -23.3(5) 3 3
C7 Y1 N3 Si2 -137.5(3) . 3
Si2B Y1 N3 Si2 174.3(7) 3 3
Si2B Y1 N3 Si2 24.9(2) . 3
Si2B N3 Si2 C15 -125.8(13) 3 .
Si2B N3 Si2 C15 167.1(8) . .
Si2 N3 Si2 C15 139.5(8) 3 .
Y1 N3 Si2 C15 -18.9(9) . .
Si2B N3 Si2 C16 -0.4(11) 3 .
Si2B N3 Si2 C16 -67.6(10) . .
Si2 N3 Si2 C16 -95.2(10) 3 .
Y1 N3 Si2 C16 106.4(9) . .
Si2B N3 Si2 C14 115.9(13) 3 .
Si2B N3 Si2 C14 48.8(10) . .
Si2 N3 Si2 C14 21.2(10) 3 .
Y1 N3 Si2 C14 -137.2(8) . .
Si2B N3 Si2B C16B 29.1(11) 3 .
Si2 N3 Si2B C16B 51.7(10) . .
Si2 N3 Si2B C16B 153.2(14) 3 .
Y1 N3 Si2B C16B -122.0(9) . .
Si2B N3 Si2B C15B 151.0(7) 3 .
Si2 N3 Si2B C15B 173.7(7) . .
Si2 N3 Si2B C15B -84.9(11) 3 .
Y1 N3 Si2B C15B -0.1(8) . .
Si2B N3 Si2B C14B -94.8(9) 3 .
Si2 N3 Si2B C14B -72.2(10) . .
Si2 N3 Si2B C14B 29.3(11) 3 .
Y1 N3 Si2B C14B 114.1(8) . .
Si2B N3 Si2B Y1 151.1(8) 3 .
Si2 N3 Si2B Y1 173.7(8) . .
Si2 N3 Si2B Y1 -84.8(10) 3 .
N2 Y1 Si2B N3 113.3(4) 3 .
N2 Y1 Si2B N3 47.0(5) . .
O1 Y1 Si2B N3 -104.5(4) . .
N1 Y1 Si2B N3 168.4(4) 3 .
N1 Y1 Si2B N3 -26.5(5) . .
C7 Y1 Si2B N3 139.6(5) 3 .
C7 Y1 Si2B N3 26.8(5) . .
Si2B Y1 Si2B N3 -16.7(4) 3 .
N3 Y1 Si2B C16B 83.5(11) . .
N2 Y1 Si2B C16B -163.2(10) 3 .
N2 Y1 Si2B C16B 130.5(10) . .
O1 Y1 Si2B C16B -21.0(10) . .
N1 Y1 Si2B C16B -108.2(10) 3 .
N1 Y1 Si2B C16B 56.9(10) . .
C7 Y1 Si2B C16B -137.0(10) 3 .
C7 Y1 Si2B C16B 110.2(10) . .
Si2B Y1 Si2B C16B 66.8(10) 3 .
N3 Y1 Si2B C15B 179.9(8) . .
N2 Y1 Si2B C15B -66.7(6) 3 .
N2 Y1 Si2B C15B -133.1(6) . .
O1 Y1 Si2B C15B 75.5(6) . .
N1 Y1 Si2B C15B -11.7(6) 3 .
N1 Y1 Si2B C15B 153.4(7) . .
C7 Y1 Si2B C15B -40.5(6) 3 .
C7 Y1 Si2B C15B -153.3(7) . .
Si2B Y1 Si2B C15B 163.2(6) 3 .
N3 Y1 Si2B C14B -85.6(10) . .
N2 Y1 Si2B C14B 27.8(9) 3 .
N2 Y1 Si2B C14B -38.5(9) . .
O1 Y1 Si2B C14B 170.0(9) . .
N1 Y1 Si2B C14B 82.8(9) 3 .
N1 Y1 Si2B C14B -112.1(9) . .
C7 Y1 Si2B C14B 54.0(9) 3 .
C7 Y1 Si2B C14B -58.8(9) . .
Si2B Y1 Si2B C14B -102.3(9) 3 .
N3 Y1 O1 C17 90.0(9) . .
N2 Y1 O1 C17 -155.2(8) 3 .
N2 Y1 O1 C17 -24.7(11) . .
N1 Y1 O1 C17 -143.0(9) 3 .
N1 Y1 O1 C17 -37.0(9) . .
C7 Y1 O1 C17 -141.8(9) 3 .
C7 Y1 O1 C17 -38.1(9) . .
Si2B Y1 O1 C17 66.5(9) 3 .
Si2B Y1 O1 C17 113.6(9) . .
N3 Y1 O1 C17 -90.0(9) . 3
N2 Y1 O1 C17 24.7(11) 3 3
N2 Y1 O1 C17 155.2(8) . 3
N1 Y1 O1 C17 37.0(9) 3 3
N1 Y1 O1 C17 143.0(9) . 3
C7 Y1 O1 C17 38.1(9) 3 3
C7 Y1 O1 C17 141.8(9) . 3
Si2B Y1 O1 C17 -113.6(9) 3 3
Si2B Y1 O1 C17 -66.5(9) . 3
C17 O1 C17 C18 41.1(15) 3 .
Y1 O1 C17 C18 -138.9(9) . .
Y1 O1 C17 C17 179.9(13) . 3
O1 C17 C18 C18 -27.7(10) . 3
C17 C17 C18 C18 0.0 3 3
